data_4347596
loop_
_publ_author_name
'Shankar, Bhaskaran'
'Marimuthu, Rajendiran'
'Deval Sathiyashivan, Shankar'
'Sathiyendiran, Malaichamy'

_publ_section_title
;
 Spheroid Metallacycles and Metallocavitands with Calixarene- and/or
 Cleft-Shaped Receptors on the Surface.
;
_journal_issue 9
_journal_name_full 'Inorganic chemistry'
_journal_page_first 4537
_journal_page_last 4544
_journal_paper_doi 10.1021/acs.inorgchem.6b00371
_journal_volume 55
_journal_year 2016
_chemical_formula_moiety 'C162 H108 N24 O18 Re6'
_chemical_formula_sum 'C162 H108 N24 O18 Re6'
_chemical_formula_weight 3795.92
_space_group_crystal_system monoclinic
_space_group_IT_number 15
_space_group_name_Hall '-C 2yc'
_space_group_name_H-M_alt 'C 1 2/c 1'
_atom_sites_solution_hydrogens geom
_audit_creation_method SHELXL-2014/7
_cell_angle_alpha 90
_cell_angle_beta 108.018(2)
_cell_angle_gamma 90
_cell_formula_units_Z 4
_cell_length_a 28.127(4)
_cell_length_b 19.365(3)
_cell_length_c 28.965(4)
_cell_measurement_reflns_used 7566
_cell_measurement_temperature 100(2)
_cell_measurement_theta_max 25.98
_cell_measurement_theta_min 2.36
_cell_volume 15003(4)
_computing_cell_refinement 'Bruker SMART'
_computing_data_collection 'Bruker SMART'
_computing_data_reduction 'Bruker SAINT'
_computing_molecular_graphics 'Bruker SHELXTL'
_computing_publication_material 'Bruker SHELXTL'
_computing_structure_refinement 'SHELXL-2014/7 (Sheldrick, 2014)'
_computing_structure_solution 'Bruker SHELXTL'
_diffrn_ambient_temperature 100(2)
_diffrn_measured_fraction_theta_full 0.999
_diffrn_measured_fraction_theta_max 0.998
_diffrn_measurement_device_type 'CCD area detector'
_diffrn_measurement_method 'phi and omega scans'
_diffrn_radiation_type MoK\a
_diffrn_radiation_wavelength 0.71073
_diffrn_reflns_av_R_equivalents 0.0743
_diffrn_reflns_av_unetI/netI 0.0586
_diffrn_reflns_Laue_measured_fraction_full 0.999
_diffrn_reflns_Laue_measured_fraction_max 0.998
_diffrn_reflns_limit_h_max 34
_diffrn_reflns_limit_h_min -34
_diffrn_reflns_limit_k_max 23
_diffrn_reflns_limit_k_min -23
_diffrn_reflns_limit_l_max 35
_diffrn_reflns_limit_l_min -35
_diffrn_reflns_number 76603
_diffrn_reflns_point_group_measured_fraction_full 0.999
_diffrn_reflns_point_group_measured_fraction_max 0.998
_diffrn_reflns_theta_full 25.242
_diffrn_reflns_theta_max 26.067
_diffrn_reflns_theta_min 1.298
_diffrn_source 'sealed tube'
_exptl_absorpt_coefficient_mu 4.895
_exptl_absorpt_correction_type none
_exptl_crystal_colour 'pale yellow'
_exptl_crystal_density_diffrn 1.681
_exptl_crystal_description block
_exptl_crystal_F_000 7368
_exptl_crystal_size_max 0.080
_exptl_crystal_size_mid 0.060
_exptl_crystal_size_min 0.040
_platon_squeeze_details
;
;
_refine_diff_density_max 3.325
_refine_diff_density_min -2.705
_refine_diff_density_rms 0.214
_refine_ls_extinction_method none
_refine_ls_goodness_of_fit_ref 1.057
_refine_ls_hydrogen_treatment constr
_refine_ls_matrix_type full
_refine_ls_number_parameters 850
_refine_ls_number_reflns 14807
_refine_ls_number_restraints 20
_refine_ls_restrained_S_all 1.061
_refine_ls_R_factor_all 0.0780
_refine_ls_R_factor_gt 0.0584
_refine_ls_shift/su_max 0.002
_refine_ls_shift/su_mean 0.000
_refine_ls_structure_factor_coef Fsqd
_refine_ls_weighting_details 'w=1/[\s^2^(Fo^2^)+(0.0683P)^2^+165.3844P] where P=(Fo^2^+2Fc^2^)/3'
_refine_ls_weighting_scheme calc
_refine_ls_wR_factor_gt 0.1294
_refine_ls_wR_factor_ref 0.1396
_reflns_Friedel_coverage 0.000
_reflns_number_gt 11893
_reflns_number_total 14807
_reflns_threshold_expression 'I > 2\s(I)'
_cod_data_source_file ic6b00371_si_002.cif
_cod_data_source_block Complex5
_cod_original_sg_symbol_H-M 'C 2/c'
_cod_database_code 4347596
_shelx_shelxl_version_number 2014/7
_shelx_space_group_comment
;
The symmetry employed for this shelxl refinement is uniquely defined
by the following loop, which should always be used as a source of
symmetry information in preference to the above space-group names.
They are only intended as comments.
;
_shelx_estimated_absorpt_t_min 0.695
_shelx_estimated_absorpt_t_max 0.828

loop_
_space_group_symop_operation_xyz
'x, y, z'
'-x, y, -z+1/2'
'x+1/2, y+1/2, z'
'-x+1/2, y+1/2, -z+1/2'
'-x, -y, -z'
'x, -y, z-1/2'
'-x+1/2, -y+1/2, -z'
'x+1/2, -y+1/2, z-1/2'

loop_
_atom_site_label
_atom_site_type_symbol
_atom_site_fract_x
_atom_site_fract_y
_atom_site_fract_z
_atom_site_U_iso_or_equiv
_atom_site_adp_type
_atom_site_occupancy
_atom_site_site_symmetry_order
_atom_site_calc_flag
_atom_site_refinement_flags_posn
_atom_site_refinement_flags_adp
C1 C 0.6296(3) 0.7797(5) 0.3719(3) 0.0236(19) Uani 1 1 d . .
C2 C 0.6297(4) 0.8233(6) 0.3325(3) 0.041(3) Uani 1 1 d . .
H2 H 0.6536 0.8173 0.3157 0.049 Uiso 1 1 calc R U
C3 C 0.5944(4) 0.8741(6) 0.3194(4) 0.043(3) Uani 1 1 d . .
H3 H 0.5939 0.9035 0.2930 0.052 Uiso 1 1 calc R U
C4 C 0.5591(4) 0.8842(6) 0.3432(4) 0.041(3) Uani 1 1 d . .
H4 H 0.5355 0.9206 0.3334 0.050 Uiso 1 1 calc R U
C5 C 0.5581(3) 0.8415(5) 0.3813(4) 0.035(2) Uani 1 1 d . .
H5 H 0.5341 0.8483 0.3978 0.042 Uiso 1 1 calc R U
C6 C 0.5929(3) 0.7887(5) 0.3947(3) 0.028(2) Uani 1 1 d . .
C8 C 0.4614(3) 0.5679(5) 0.4124(3) 0.0222(19) Uani 1 1 d . .
H8 H 0.4485 0.6103 0.4201 0.027 Uiso 1 1 calc R U
C9 C 0.4298(3) 0.5135(5) 0.3925(3) 0.0234(19) Uani 1 1 d . .
H9 H 0.3948 0.5187 0.3864 0.028 Uiso 1 1 calc R U
C10 C 0.4484(3) 0.4515(5) 0.3813(3) 0.0222(19) Uani 1 1 d . .
H10 H 0.4258 0.4149 0.3678 0.027 Uiso 1 1 calc R U
C11 C 0.4990(3) 0.4417(5) 0.3891(3) 0.025(2) Uani 1 1 d . .
H11 H 0.5115 0.3997 0.3805 0.030 Uiso 1 1 calc R U
C86 C 0.4562(3) 0.7308(5) 0.2708(3) 0.0230(19) Uani 1 1 d . U
H86A H 0.4718 0.7711 0.2601 0.028 Uiso 1 1 calc R U
H86B H 0.4199 0.7317 0.2529 0.028 Uiso 1 1 calc R U
C12 C 0.5307(3) 0.4956(4) 0.4102(3) 0.0176(17) Uani 1 1 d . .
C13 C 0.5124(4) 0.5591(6) 0.4208(4) 0.0383(6) Uani 1 1 d . .
C14 C 0.5923(3) 0.5616(4) 0.4464(3) 0.0185(18) Uani 1 1 d . .
H14 H 0.6255 0.5776 0.4613 0.022 Uiso 1 1 calc R U
C15 C 0.8013(3) 0.6006(6) 0.5070(3) 0.035(2) Uani 1 1 d . .
H15 H 0.8155 0.6430 0.5013 0.042 Uiso 1 1 calc R U
C16 C 0.8232(4) 0.5607(7) 0.5476(4) 0.050(3) Uani 1 1 d . .
H16 H 0.8540 0.5757 0.5698 0.060 Uiso 1 1 calc R U
C17 C 0.8022(3) 0.5000(6) 0.5574(4) 0.044(3) Uani 1 1 d . .
H17 H 0.8181 0.4755 0.5864 0.053 Uiso 1 1 calc R U
C18 C 0.7587(3) 0.4747(6) 0.5256(3) 0.033(2) Uani 1 1 d . .
H18 H 0.7445 0.4328 0.5321 0.040 Uiso 1 1 calc R U
C19 C 0.7362(3) 0.5124(5) 0.4836(3) 0.0227(19) Uani 1 1 d . .
C20 C 0.7573(3) 0.5751(5) 0.4750(3) 0.029(2) Uani 1 1 d . .
C21 C 0.6901(3) 0.5553(5) 0.4162(3) 0.0228(19) Uani 1 1 d . .
H21 H 0.6642 0.5601 0.3863 0.027 Uiso 1 1 calc R U
C22 C 0.3996(4) 0.7577(6) 0.4472(3) 0.039(3) Uani 1 1 d . .
H22 H 0.3960 0.7096 0.4405 0.047 Uiso 1 1 calc R U
C23 C 0.3749(4) 0.7881(6) 0.4780(4) 0.0383(6) Uani 1 1 d . .
H23 H 0.3543 0.7613 0.4916 0.046 Uiso 1 1 calc R U
C24 C 0.3816(4) 0.8561(6) 0.4874(4) 0.0383(6) Uani 1 1 d . .
H24 H 0.3648 0.8768 0.5077 0.046 Uiso 1 1 calc R U
C25 C 0.4112(4) 0.8967(6) 0.4692(4) 0.0383(6) Uani 1 1 d . .
H25 H 0.4158 0.9441 0.4777 0.046 Uiso 1 1 calc R U
C26 C 0.4347(4) 0.8667(6) 0.4377(4) 0.044(3) Uani 1 1 d . .
H26 H 0.4546 0.8942 0.4237 0.052 Uiso 1 1 calc R U
C27 C 0.4286(3) 0.7968(5) 0.4271(3) 0.029(2) Uani 1 1 d . .
C28 C 0.4505(3) 0.7661(5) 0.3913(3) 0.0228(19) Uani 1 1 d . .
C29 C 0.4319(3) 0.7729(5) 0.3422(3) 0.027(2) Uani 1 1 d . .
C31 C 0.3849(4) 0.8081(5) 0.3132(4) 0.0383(6) Uani 1 1 d D .
C32 C 0.3849(4) 0.8740(6) 0.2979(4) 0.0383(6) Uani 1 1 d D .
H32 H 0.4146 0.9004 0.3031 0.046 Uiso 1 1 calc R U
C35 C 0.3338(4) 0.9017(6) 0.2718(4) 0.0383(6) Uani 1 1 d D .
H35 H 0.3296 0.9485 0.2616 0.046 Uiso 1 1 calc R U
C36 C 0.2961(4) 0.8619(6) 0.2634(4) 0.0383(6) Uani 1 1 d . .
H36 H 0.2646 0.8830 0.2486 0.046 Uiso 1 1 calc R U
C37 C 0.2949(4) 0.7987(5) 0.2720(4) 0.0383(6) Uani 1 1 d . .
H37 H 0.2652 0.7721 0.2607 0.046 Uiso 1 1 calc R U
C38 C 0.3401(4) 0.7703(6) 0.2992(4) 0.0383(6) Uani 1 1 d D .
H38 H 0.3408 0.7233 0.3087 0.046 Uiso 1 1 calc R U
C39 C 0.4990(3) 0.7077(4) 0.3606(3) 0.0214(19) Uani 1 1 d . .
H39 H 0.5250 0.6787 0.3572 0.026 Uiso 1 1 calc R U
C40 C 0.4789(3) 0.6645(4) 0.2582(3) 0.0176(17) Uani 1 1 d . .
C42 C 0.5903(3) 0.6022(5) 0.2204(3) 0.0211(19) Uani 1 1 d . .
H42A H 0.5899 0.5606 0.2004 0.025 Uiso 1 1 calc R U
H42B H 0.5890 0.6430 0.1994 0.025 Uiso 1 1 calc R U
C43 C 0.4778(4) 0.5393(5) 0.2563(4) 0.0383(6) Uani 1 1 d . .
C44 C 0.4561(4) 0.4705(5) 0.2643(4) 0.0383(6) Uani 1 1 d . .
H44A H 0.4841 0.4387 0.2798 0.046 Uiso 1 1 calc R U
H44B H 0.4369 0.4773 0.2874 0.046 Uiso 1 1 calc R U
C45 C 0.5911(3) 0.4628(5) 0.3255(3) 0.0197(18) Uani 1 1 d . .
H45 H 0.5778 0.5037 0.3349 0.024 Uiso 1 1 calc R U
C46 C 0.6354(3) 0.3711(5) 0.3276(3) 0.0217(19) Uani 1 1 d . .
C47 C 0.6044(3) 0.3786(4) 0.2803(3) 0.0184(17) Uani 1 1 d . .
C48 C 0.6754(3) 0.3202(5) 0.3460(3) 0.024(2) Uani 1 1 d . .
C49 C 0.7246(3) 0.3413(5) 0.3593(3) 0.027(2) Uani 1 1 d . .
H49 H 0.7322 0.3887 0.3566 0.032 Uiso 1 1 calc R U
C50 C 0.7625(4) 0.2948(5) 0.3764(3) 0.035(2) Uani 1 1 d . .
H50 H 0.7962 0.3100 0.3850 0.042 Uiso 1 1 calc R U
C51 C 0.7525(4) 0.2268(6) 0.3811(3) 0.039(3) Uani 1 1 d . .
H51 H 0.7791 0.1950 0.3932 0.047 Uiso 1 1 calc R U
C52 C 0.7035(4) 0.2043(5) 0.3683(4) 0.042(3) Uani 1 1 d . .
H52 H 0.6966 0.1568 0.3714 0.051 Uiso 1 1 calc R U
C53 C 0.6646(4) 0.2506(5) 0.3509(3) 0.035(2) Uani 1 1 d . .
H53 H 0.6309 0.2353 0.3425 0.042 Uiso 1 1 calc R U
C54 C 0.6396(3) 0.3107(5) 0.2258(3) 0.0238(19) Uani 1 1 d . .
H54 H 0.6721 0.3236 0.2456 0.029 Uiso 1 1 calc R U
C55 C 0.6341(3) 0.2688(5) 0.1851(3) 0.027(2) Uani 1 1 d . .
H55 H 0.6628 0.2532 0.1774 0.033 Uiso 1 1 calc R U
C56 C 0.5873(4) 0.2502(5) 0.1564(3) 0.034(2) Uani 1 1 d . .
H56 H 0.5836 0.2235 0.1279 0.041 Uiso 1 1 calc R U
C57 C 0.5452(4) 0.2702(5) 0.1685(3) 0.035(2) Uani 1 1 d . .
H57 H 0.5128 0.2555 0.1496 0.042 Uiso 1 1 calc R U
C58 C 0.5515(4) 0.3118(5) 0.2086(3) 0.031(2) Uani 1 1 d . .
H58 H 0.5226 0.3261 0.2165 0.037 Uiso 1 1 calc R U
C59 C 0.5977(3) 0.3336(4) 0.2376(3) 0.0206(18) Uani 1 1 d . .
C60 C 0.6485(3) 0.6378(4) 0.3028(3) 0.0169(17) Uani 1 1 d . .
H60 H 0.6242 0.6605 0.3141 0.020 Uiso 1 1 calc R U
C61 C 0.6832(3) 0.5795(4) 0.2564(3) 0.0177(17) Uani 1 1 d . .
C62 C 0.7185(3) 0.5983(4) 0.2989(3) 0.0198(18) Uani 1 1 d . .
C63 C 0.6894(3) 0.5425(5) 0.2137(3) 0.0184(18) Uani 1 1 d . .
C64 C 0.6741(3) 0.4744(4) 0.2042(3) 0.0188(18) Uani 1 1 d . .
H64 H 0.6581 0.4513 0.2243 0.023 Uiso 1 1 calc R U
C65 C 0.6821(3) 0.4403(5) 0.1653(3) 0.0229(19) Uani 1 1 d . .
H65 H 0.6714 0.3938 0.1587 0.027 Uiso 1 1 calc R U
C66 C 0.7054(3) 0.4726(5) 0.1363(3) 0.027(2) Uani 1 1 d . .
H66 H 0.7113 0.4484 0.1101 0.033 Uiso 1 1 calc R U
C67 C 0.7203(3) 0.5405(5) 0.1451(3) 0.026(2) Uani 1 1 d . .
H67 H 0.7359 0.5630 0.1245 0.032 Uiso 1 1 calc R U
C68 C 0.7128(3) 0.5768(5) 0.1838(3) 0.024(2) Uani 1 1 d . .
H68 H 0.7232 0.6235 0.1899 0.029 Uiso 1 1 calc R U
C69 C 0.7713(3) 0.5765(5) 0.3155(3) 0.026(2) Uani 1 1 d . .
C70 C 0.8065(3) 0.6021(6) 0.2961(4) 0.039(3) Uani 1 1 d . .
H70 H 0.7974 0.6341 0.2700 0.047 Uiso 1 1 calc R U
C71 C 0.8565(4) 0.5798(6) 0.3156(5) 0.051(3) Uani 1 1 d . .
H71 H 0.8813 0.5973 0.3027 0.061 Uiso 1 1 calc R U
C72 C 0.8695(5) 0.5333(7) 0.3530(5) 0.064(4) Uani 1 1 d . .
H72 H 0.9034 0.5193 0.3661 0.077 Uiso 1 1 calc R U
C73 C 0.8343(4) 0.5067(6) 0.3717(5) 0.057(4) Uani 1 1 d . .
H73 H 0.8437 0.4735 0.3971 0.068 Uiso 1 1 calc R U
C74 C 0.7855(4) 0.5280(5) 0.3538(4) 0.039(3) Uani 1 1 d . .
H74 H 0.7612 0.5101 0.3671 0.047 Uiso 1 1 calc R U
C75 C 0.7637(4) 0.7558(6) 0.4475(4) 0.0383(6) Uani 1 1 d . .
C77 C 0.7447(3) 0.7733(5) 0.3565(4) 0.028(2) Uani 1 1 d . .
C78 C 0.8040(4) 0.6734(6) 0.4002(4) 0.0383(6) Uani 1 1 d . U
C79 C 0.5488(4) 0.7973(5) 0.4961(3) 0.033(2) Uani 1 1 d . .
C80 C 0.6041(3) 0.6845(5) 0.5313(3) 0.025(2) Uani 1 1 d . .
C81 C 0.5052(3) 0.6769(5) 0.5048(3) 0.028(2) Uani 1 1 d . .
C82 C 0.5965(3) 0.3375(5) 0.4210(3) 0.025(2) Uani 1 1 d . .
C83 C 0.6940(3) 0.3520(5) 0.4528(3) 0.026(2) Uani 1 1 d . .
C85 C 0.6415(3) 0.4100(5) 0.5022(3) 0.0226(19) Uani 1 1 d . .
N1 N 0.5527(3) 0.6010(4) 0.4439(3) 0.0383(6) Uani 1 1 d . .
N2 N 0.5829(2) 0.4984(4) 0.4268(2) 0.0173(15) Uani 1 1 d . .
N3 N 0.6002(3) 0.7371(4) 0.4304(2) 0.0246(17) Uani 1 1 d . .
N4 N 0.6599(3) 0.7247(4) 0.3931(2) 0.0240(16) Uani 1 1 d . .
N5 N 0.7263(2) 0.6025(4) 0.4311(2) 0.0215(16) Uani 1 1 d . .
N6 N 0.6921(2) 0.5008(4) 0.4456(2) 0.0200(16) Uani 1 1 d . .
N7 N 0.6258(2) 0.4241(4) 0.3557(2) 0.0175(15) Uani 1 1 d . .
N8 N 0.4233(2) 0.4375(4) 0.2200(2) 0.0209(16) Uani 1 1 d . .
N9 N 0.6965(2) 0.6357(4) 0.3270(2) 0.0199(15) Uani 1 1 d . .
N10 N 0.6378(2) 0.6036(4) 0.2600(2) 0.0208(16) Uani 1 1 d . .
N11 N 0.4932(2) 0.7250(4) 0.4024(2) 0.0180(15) Uani 1 1 d . .
N12 N 0.4635(3) 0.7365(4) 0.3230(2) 0.0246(17) Uani 1 1 d . .
O1 O 0.6421(2) 0.4042(4) 0.5423(2) 0.0340(16) Uani 1 1 d . .
O2 O 0.7255(3) 0.3124(4) 0.4677(2) 0.0445(19) Uani 1 1 d . .
O3 O 0.5744(2) 0.2872(4) 0.4099(2) 0.0295(15) Uani 1 1 d . .
O4 O 0.4778(3) 0.6583(5) 0.5249(2) 0.050(2) Uani 1 1 d . .
O5 O 0.6341(2) 0.6701(3) 0.5665(2) 0.0296(15) Uani 1 1 d . .
O6 O 0.5494(3) 0.8509(5) 0.5129(3) 0.066(3) Uani 1 1 d . .
O7 O 0.7538(3) 0.8193(4) 0.3356(3) 0.052(2) Uani 1 1 d . .
O8 O 0.7811(3) 0.7949(4) 0.4776(2) 0.045(2) Uani 1 1 d . .
O9 O 0.8462(2) 0.6667(3) 0.4074(2) 0.0293(15) Uani 1 1 d . .
Re1 Re 0.63955(2) 0.41658(2) 0.43644(2) 0.01828(10) Uani 1 1 d . .
Re2 Re 0.55125(2) 0.70599(2) 0.47245(2) 0.02004(10) Uani 1 1 d . .
Re3 Re 0.73551(2) 0.69610(2) 0.39315(2) 0.01984(10) Uani 1 1 d . .
C7 C 0.6408(4) 0.7041(6) 0.4280(4) 0.0383(6) Uani 1 1 d . .
H7 H 0.6556 0.6679 0.4499 0.046 Uiso 1 1 calc R U
C41 C 0.4562(4) 0.6017(6) 0.2638(4) 0.0383(6) Uani 1 1 d . U

loop_
_atom_site_aniso_label
_atom_site_aniso_U_11
_atom_site_aniso_U_22
_atom_site_aniso_U_33
_atom_site_aniso_U_23
_atom_site_aniso_U_13
_atom_site_aniso_U_12
C1 0.016(4) 0.032(5) 0.017(4) 0.003(4) -0.004(3) -0.009(4)
C2 0.036(6) 0.068(8) 0.013(5) 0.011(5) -0.001(4) -0.014(5)
C3 0.029(6) 0.053(7) 0.040(6) 0.027(5) -0.001(5) -0.001(5)
C4 0.027(5) 0.048(7) 0.036(6) 0.018(5) -0.009(5) 0.004(5)
C5 0.021(5) 0.032(6) 0.040(6) 0.003(5) -0.007(4) -0.002(4)
C6 0.014(4) 0.034(5) 0.027(5) 0.003(4) -0.006(4) -0.002(4)
C8 0.016(4) 0.028(5) 0.022(4) 0.008(4) 0.005(3) 0.003(4)
C9 0.014(4) 0.040(6) 0.014(4) 0.004(4) 0.001(3) 0.002(4)
C10 0.020(4) 0.035(5) 0.008(4) 0.003(3) -0.001(3) -0.001(4)
C11 0.020(4) 0.041(6) 0.013(4) 0.003(4) 0.002(3) 0.005(4)
C86 0.028(4) 0.032(5) 0.006(4) 0.000(3) 0.002(3) 0.008(4)
C12 0.013(4) 0.033(5) 0.007(4) 0.001(3) 0.003(3) -0.001(3)
C13 0.0383(9) 0.0431(10) 0.0324(9) -0.0001(8) 0.0092(7) 0.0047(8)
C14 0.010(4) 0.034(5) 0.009(4) 0.004(3) 0.000(3) -0.005(4)
C15 0.026(5) 0.046(6) 0.022(5) 0.002(4) -0.007(4) -0.010(5)
C16 0.034(6) 0.076(9) 0.024(5) 0.010(5) -0.013(5) -0.017(6)
C17 0.018(5) 0.070(8) 0.031(6) 0.018(5) -0.012(4) -0.003(5)
C18 0.020(5) 0.050(6) 0.023(5) 0.013(4) -0.003(4) 0.002(4)
C19 0.010(4) 0.041(6) 0.014(4) 0.006(4) 0.000(3) 0.007(4)
C20 0.022(5) 0.046(6) 0.015(4) 0.003(4) 0.001(4) 0.004(4)
C21 0.016(4) 0.041(6) 0.010(4) -0.004(4) 0.001(3) 0.003(4)
C22 0.030(5) 0.059(7) 0.023(5) 0.010(5) 0.000(4) 0.017(5)
C23 0.0383(9) 0.0431(10) 0.0324(9) -0.0001(8) 0.0092(7) 0.0047(8)
C24 0.0383(9) 0.0431(10) 0.0324(9) -0.0001(8) 0.0092(7) 0.0047(8)
C25 0.0383(9) 0.0431(10) 0.0324(9) -0.0001(8) 0.0092(7) 0.0047(8)
C26 0.046(6) 0.060(8) 0.024(5) 0.000(5) 0.009(5) 0.021(6)
C27 0.024(5) 0.041(6) 0.016(4) 0.006(4) -0.003(4) 0.014(4)
C28 0.021(4) 0.038(5) 0.009(4) -0.004(4) 0.003(3) 0.002(4)
C29 0.023(5) 0.038(6) 0.016(4) -0.004(4) 0.002(4) 0.017(4)
C31 0.0383(9) 0.0431(10) 0.0324(9) -0.0001(8) 0.0092(7) 0.0047(8)
C32 0.0383(9) 0.0431(10) 0.0324(9) -0.0001(8) 0.0092(7) 0.0047(8)
C35 0.0383(9) 0.0431(10) 0.0324(9) -0.0001(8) 0.0092(7) 0.0047(8)
C36 0.0383(9) 0.0431(10) 0.0324(9) -0.0001(8) 0.0092(7) 0.0047(8)
C37 0.0383(9) 0.0431(10) 0.0324(9) -0.0001(8) 0.0092(7) 0.0047(8)
C38 0.0383(9) 0.0431(10) 0.0324(9) -0.0001(8) 0.0092(7) 0.0047(8)
C39 0.015(4) 0.030(5) 0.015(4) -0.002(4) -0.002(3) 0.001(4)
C40 0.015(4) 0.031(5) 0.003(4) -0.003(3) -0.002(3) 0.001(3)
C42 0.013(4) 0.039(5) 0.007(4) -0.002(3) -0.002(3) -0.002(4)
C43 0.0383(9) 0.0431(10) 0.0324(9) -0.0001(8) 0.0092(7) 0.0047(8)
C44 0.0383(9) 0.0431(10) 0.0324(9) -0.0001(8) 0.0092(7) 0.0047(8)
C45 0.018(4) 0.031(5) 0.010(4) -0.003(3) 0.004(3) 0.004(4)
C46 0.018(4) 0.029(5) 0.018(4) 0.000(4) 0.007(3) 0.007(4)
C47 0.014(4) 0.024(5) 0.019(4) 0.001(3) 0.007(3) 0.000(3)
C48 0.023(5) 0.042(6) 0.009(4) -0.004(4) 0.008(3) 0.008(4)
C49 0.026(5) 0.030(5) 0.023(5) -0.007(4) 0.005(4) 0.002(4)
C50 0.023(5) 0.049(7) 0.029(5) 0.000(5) 0.002(4) 0.004(5)
C51 0.036(6) 0.054(7) 0.024(5) -0.007(5) 0.006(4) 0.024(5)
C52 0.047(7) 0.030(6) 0.047(7) 0.012(5) 0.009(5) 0.010(5)
C53 0.031(5) 0.037(6) 0.033(6) 0.007(4) 0.006(4) 0.002(5)
C54 0.021(4) 0.029(5) 0.019(4) 0.004(4) 0.003(4) 0.003(4)
C55 0.030(5) 0.028(5) 0.027(5) -0.006(4) 0.012(4) -0.002(4)
C56 0.049(6) 0.038(6) 0.017(5) -0.004(4) 0.011(4) 0.005(5)
C57 0.024(5) 0.046(6) 0.027(5) -0.009(5) -0.003(4) -0.006(5)
C58 0.027(5) 0.032(5) 0.030(5) 0.000(4) 0.005(4) 0.007(4)
C59 0.021(4) 0.022(5) 0.015(4) 0.005(3) 0.000(3) 0.001(4)
C60 0.012(4) 0.024(5) 0.014(4) -0.002(3) 0.002(3) 0.000(3)
C61 0.017(4) 0.026(5) 0.011(4) 0.001(3) 0.004(3) -0.003(3)
C62 0.016(4) 0.023(5) 0.015(4) -0.001(3) -0.003(3) -0.002(3)
C63 0.011(4) 0.035(5) 0.006(4) 0.004(3) -0.003(3) 0.000(3)
C64 0.009(4) 0.029(5) 0.017(4) 0.000(3) 0.002(3) 0.001(3)
C65 0.015(4) 0.031(5) 0.019(4) -0.002(4) 0.000(3) 0.004(4)
C66 0.024(5) 0.045(6) 0.014(4) -0.005(4) 0.009(4) 0.008(4)
C67 0.027(5) 0.044(6) 0.010(4) 0.001(4) 0.008(4) -0.006(4)
C68 0.020(4) 0.032(5) 0.015(4) -0.005(4) -0.002(3) -0.010(4)
C69 0.019(4) 0.025(5) 0.026(5) -0.016(4) -0.004(4) 0.003(4)
C70 0.024(5) 0.052(7) 0.038(6) -0.021(5) 0.004(4) 0.005(5)
C71 0.025(6) 0.047(7) 0.078(9) -0.039(7) 0.012(6) -0.011(5)
C72 0.037(7) 0.046(8) 0.079(10) -0.025(7) -0.026(7) 0.022(6)
C73 0.036(7) 0.040(7) 0.067(8) -0.017(6) -0.025(6) 0.006(6)
C74 0.036(6) 0.033(6) 0.031(5) -0.005(4) -0.014(4) 0.000(5)
C75 0.0383(9) 0.0431(10) 0.0324(9) -0.0001(8) 0.0092(7) 0.0047(8)
C77 0.021(5) 0.027(5) 0.036(5) -0.010(4) 0.008(4) -0.003(4)
C78 0.0383(9) 0.0431(10) 0.0324(9) -0.0001(8) 0.0092(7) 0.0047(8)
C79 0.029(5) 0.044(7) 0.017(5) -0.003(4) -0.006(4) 0.016(5)
C80 0.028(5) 0.033(5) 0.017(5) 0.000(4) 0.012(4) 0.002(4)
C81 0.018(4) 0.057(7) 0.009(4) 0.001(4) 0.003(4) 0.009(4)
C82 0.030(5) 0.024(5) 0.017(4) 0.007(4) 0.001(4) -0.001(4)
C83 0.029(5) 0.044(6) 0.006(4) 0.003(4) 0.007(4) 0.005(4)
C85 0.014(4) 0.032(5) 0.019(5) 0.000(4) 0.000(3) 0.007(4)
N1 0.0383(9) 0.0431(10) 0.0324(9) -0.0001(8) 0.0092(7) 0.0047(8)
N2 0.009(3) 0.029(4) 0.015(3) 0.007(3) 0.005(3) 0.005(3)
N3 0.025(4) 0.022(4) 0.017(4) -0.005(3) -0.007(3) -0.005(3)
N4 0.022(4) 0.036(4) 0.011(3) -0.007(3) 0.001(3) -0.003(3)
N5 0.013(3) 0.040(5) 0.009(3) 0.004(3) 0.000(3) -0.003(3)
N6 0.016(3) 0.036(4) 0.008(3) 0.007(3) 0.003(3) 0.002(3)
N7 0.016(3) 0.028(4) 0.008(3) -0.003(3) 0.004(3) 0.002(3)
N8 0.019(4) 0.031(4) 0.009(3) 0.000(3) -0.002(3) -0.004(3)
N9 0.018(4) 0.035(4) 0.005(3) 0.001(3) 0.000(3) -0.004(3)
N10 0.018(4) 0.032(4) 0.008(3) 0.001(3) -0.001(3) -0.005(3)
N11 0.020(4) 0.026(4) 0.006(3) 0.001(3) 0.002(3) 0.004(3)
N12 0.017(4) 0.041(5) 0.011(3) 0.001(3) -0.003(3) 0.008(3)
O1 0.028(4) 0.057(5) 0.014(3) 0.004(3) 0.002(3) 0.001(3)
O2 0.045(4) 0.060(5) 0.025(4) 0.011(3) 0.006(3) 0.030(4)
O3 0.024(3) 0.042(4) 0.022(3) 0.003(3) 0.006(3) 0.005(3)
O4 0.036(4) 0.098(7) 0.020(4) 0.020(4) 0.014(3) 0.021(4)
O5 0.025(3) 0.041(4) 0.016(3) 0.003(3) -0.004(3) 0.000(3)
O6 0.054(5) 0.065(6) 0.053(5) -0.029(5) -0.021(4) 0.031(4)
O7 0.036(4) 0.044(5) 0.076(6) 0.023(4) 0.019(4) -0.004(4)
O8 0.032(4) 0.083(6) 0.021(4) -0.028(4) 0.010(3) -0.019(4)
O9 0.020(3) 0.048(4) 0.020(3) -0.006(3) 0.006(3) -0.004(3)
Re1 0.01442(17) 0.0300(2) 0.00868(16) 0.00264(13) 0.00107(12) 0.00384(14)
Re2 0.01601(18) 0.0329(2) 0.00840(16) -0.00119(13) -0.00029(13) 0.00481(14)
Re3 0.01577(18) 0.0337(2) 0.00783(16) -0.00269(13) 0.00038(13) -0.00605(14)
C7 0.0383(9) 0.0431(10) 0.0324(9) -0.0001(8) 0.0092(7) 0.0047(8)
C41 0.0383(9) 0.0431(10) 0.0324(9) -0.0001(8) 0.0092(7) 0.0047(8)

loop_
_atom_type_symbol
_atom_type_description
_atom_type_scat_dispersion_real
_atom_type_scat_dispersion_imag
_atom_type_scat_source
C C 0.0033 0.0016 'International Tables Vol C Tables 4.2.6.8 and 6.1.1.4'
H H 0.0000 0.0000 'International Tables Vol C Tables 4.2.6.8 and 6.1.1.4'
N N 0.0061 0.0033 'International Tables Vol C Tables 4.2.6.8 and 6.1.1.4'
O O 0.0106 0.0060 'International Tables Vol C Tables 4.2.6.8 and 6.1.1.4'
Re Re -1.0185 7.2310 'International Tables Vol C Tables 4.2.6.8 and 6.1.1.4'

loop_
_geom_angle_atom_site_label_1
_geom_angle_atom_site_label_2
_geom_angle_atom_site_label_3
_geom_angle
_geom_angle_site_symmetry_1
_geom_angle_site_symmetry_3
N4 C1 C6 109.2(7) . .
N4 C1 C2 131.4(9) . .
C6 C1 C2 119.4(9) . .
C3 C2 C1 118.0(10) . .
C3 C2 H2 121.0 . .
C1 C2 H2 121.0 . .
C2 C3 C4 122.2(9) . .
C2 C3 H3 118.9 . .
C4 C3 H3 118.9 . .
C5 C4 C3 120.5(10) . .
C5 C4 H4 119.7 . .
C3 C4 H4 119.7 . .
C4 C5 C6 118.3(10) . .
C4 C5 H5 120.8 . .
C6 C5 H5 120.8 . .
C5 C6 C1 121.4(9) . .
C5 C6 N3 131.2(9) . .
C1 C6 N3 107.3(8) . .
C9 C8 C13 118.3(9) . .
C9 C8 H8 120.8 . .
C13 C8 H8 120.8 . .
C8 C9 C10 121.1(8) . .
C8 C9 H9 119.4 . .
C10 C9 H9 119.4 . .
C11 C10 C9 121.5(8) . .
C11 C10 H10 119.2 . .
C9 C10 H10 119.2 . .
C10 C11 C12 117.3(8) . .
C10 C11 H11 121.3 . .
C12 C11 H11 121.3 . .
N12 C86 C40 111.9(7) . .
N12 C86 H86A 109.2 . .
C40 C86 H86A 109.2 . .
N12 C86 H86B 109.2 . .
C40 C86 H86B 109.2 . .
H86A C86 H86B 107.9 . .
C11 C12 N2 130.2(8) . .
C11 C12 C13 121.8(8) . .
N2 C12 C13 107.9(8) . .
N1 C13 C8 131.2(10) . .
N1 C13 C12 108.5(8) . .
C8 C13 C12 119.9(9) . .
N1 C14 N2 116.6(7) . .
N1 C14 H14 121.7 . .
N2 C14 H14 121.7 . .
C16 C15 C20 116.1(9) . .
C16 C15 H15 121.9 . .
C20 C15 H15 121.9 . .
C15 C16 C17 122.8(9) . .
C15 C16 H16 118.6 . .
C17 C16 H16 118.6 . .
C18 C17 C16 120.9(9) . .
C18 C17 H17 119.5 . .
C16 C17 H17 119.5 . .
C17 C18 C19 118.0(9) . .
C17 C18 H18 121.0 . .
C19 C18 H18 121.0 . .
C18 C19 N6 131.1(9) . .
C18 C19 C20 120.2(8) . .
N6 C19 C20 108.6(7) . .
C15 C20 N5 130.1(9) . .
C15 C20 C19 121.9(8) . .
N5 C20 C19 108.0(7) . .
N5 C21 N6 116.9(7) . .
N5 C21 H21 121.5 . .
N6 C21 H21 121.5 . .
C27 C22 C23 120.8(11) . .
C27 C22 H22 119.6 . .
C23 C22 H22 119.6 . .
C24 C23 C22 118.0(11) . .
C24 C23 H23 121.0 . .
C22 C23 H23 121.0 . .
C23 C24 C25 123.3(10) . .
C23 C24 H24 118.3 . .
C25 C24 H24 118.3 . .
C24 C25 C26 118.6(11) . .
C24 C25 H25 120.7 . .
C26 C25 H25 120.7 . .
C27 C26 C25 119.6(11) . .
C27 C26 H26 120.2 . .
C25 C26 H26 120.2 . .
C22 C27 C26 119.7(10) . .
C22 C27 C28 120.5(9) . .
C26 C27 C28 119.7(9) . .
C29 C28 N11 108.8(7) . .
C29 C28 C27 125.7(8) . .
N11 C28 C27 125.5(7) . .
C28 C29 N12 106.6(7) . .
C28 C29 C31 128.1(8) . .
N12 C29 C31 125.2(8) . .
C32 C31 C38 119.2(10) . .
C32 C31 C29 121.7(9) . .
C38 C31 C29 118.9(9) . .
C31 C32 C35 113.9(10) . .
C31 C32 H32 123.1 . .
C35 C32 H32 123.1 . .
C36 C35 C32 119.4(10) . .
C36 C35 H35 120.3 . .
C32 C35 H35 120.3 . .
C37 C36 C35 128.9(11) . .
C37 C36 H36 115.6 . .
C35 C36 H36 115.6 . .
C36 C37 C38 115.2(11) . .
C36 C37 H37 122.4 . .
C38 C37 H37 122.4 . .
C37 C38 C31 122.8(10) . .
C37 C38 H38 118.6 . .
C31 C38 H38 118.6 . .
N11 C39 N12 111.4(7) . .
N11 C39 H39 124.3 . .
N12 C39 H39 124.3 . .
C41 C40 C40 120.0(5) . 2_655
C41 C40 C86 117.4(8) . .
C40 C40 C86 122.6(5) 2_655 .
N10 C42 C41 115.3(7) . 2_655
N10 C42 H42A 108.5 . .
C41 C42 H42A 108.5 2_655 .
N10 C42 H42B 108.5 . .
C41 C42 H42B 108.5 2_655 .
H42A C42 H42B 107.5 . .
C41 C43 C43 120.2(6) . 2_655
C41 C43 C44 121.6(9) . .
C43 C43 C44 118.2(6) 2_655 .
N8 C44 C43 115.0(8) . .
N8 C44 H44A 108.5 . .
C43 C44 H44A 108.5 . .
N8 C44 H44B 108.5 . .
C43 C44 H44B 108.5 . .
H44A C44 H44B 107.5 . .
N7 C45 N8 112.2(7) . 2_655
N7 C45 H45 123.9 . .
N8 C45 H45 123.9 2_655 .
C47 C46 N7 109.0(7) . .
C47 C46 C48 127.4(8) . .
N7 C46 C48 123.4(7) . .
N8 C47 C46 106.0(7) 2_655 .
N8 C47 C59 123.8(7) 2_655 .
C46 C47 C59 130.2(8) . .
C49 C48 C53 119.2(8) . .
C49 C48 C46 119.6(9) . .
C53 C48 C46 121.2(8) . .
C50 C49 C48 120.6(9) . .
C50 C49 H49 119.7 . .
C48 C49 H49 119.7 . .
C51 C50 C49 120.8(9) . .
C51 C50 H50 119.6 . .
C49 C50 H50 119.6 . .
C50 C51 C52 119.9(9) . .
C50 C51 H51 120.1 . .
C52 C51 H51 120.1 . .
C51 C52 C53 120.2(10) . .
C51 C52 H52 119.9 . .
C53 C52 H52 119.9 . .
C52 C53 C48 119.3(9) . .
C52 C53 H53 120.3 . .
C48 C53 H53 120.3 . .
C59 C54 C55 120.5(8) . .
C59 C54 H54 119.7 . .
C55 C54 H54 119.7 . .
C56 C55 C54 120.0(9) . .
C56 C55 H55 120.0 . .
C54 C55 H55 120.0 . .
C55 C56 C57 120.4(9) . .
C55 C56 H56 119.8 . .
C57 C56 H56 119.8 . .
C58 C57 C56 118.6(9) . .
C58 C57 H57 120.7 . .
C56 C57 H57 120.7 . .
C57 C58 C59 122.9(9) . .
C57 C58 H58 118.6 . .
C59 C58 H58 118.6 . .
C58 C59 C54 117.5(8) . .
C58 C59 C47 122.9(8) . .
C54 C59 C47 119.5(7) . .
N9 C60 N10 111.8(7) . .
N9 C60 H60 124.1 . .
N10 C60 H60 124.1 . .
C62 C61 N10 105.7(7) . .
C62 C61 C63 129.7(7) . .
N10 C61 C63 124.7(7) . .
C61 C62 N9 109.8(7) . .
C61 C62 C69 126.5(8) . .
N9 C62 C69 123.4(7) . .
C64 C63 C68 120.2(8) . .
C64 C63 C61 121.0(7) . .
C68 C63 C61 118.8(8) . .
C65 C64 C63 119.7(8) . .
C65 C64 H64 120.1 . .
C63 C64 H64 120.1 . .
C66 C65 C64 120.9(9) . .
C66 C65 H65 119.6 . .
C64 C65 H65 119.6 . .
C65 C66 C67 119.8(8) . .
C65 C66 H66 120.1 . .
C67 C66 H66 120.1 . .
C66 C67 C68 121.2(8) . .
C66 C67 H67 119.4 . .
C68 C67 H67 119.4 . .
C67 C68 C63 118.3(8) . .
C67 C68 H68 120.9 . .
C63 C68 H68 120.9 . .
C70 C69 C74 119.7(9) . .
C70 C69 C62 123.0(9) . .
C74 C69 C62 117.3(9) . .
C69 C70 C71 118.8(11) . .
C69 C70 H70 120.6 . .
C71 C70 H70 120.6 . .
C72 C71 C70 120.5(12) . .
C72 C71 H71 119.7 . .
C70 C71 H71 119.7 . .
C73 C72 C71 120.8(11) . .
C73 C72 H72 119.6 . .
C71 C72 H72 119.6 . .
C72 C73 C74 119.9(12) . .
C72 C73 H73 120.0 . .
C74 C73 H73 120.0 . .
C73 C74 C69 120.2(12) . .
C73 C74 H74 119.9 . .
C69 C74 H74 119.9 . .
O8 C75 Re3 175.0(10) . .
O7 C77 Re3 175.2(8) . .
O9 C78 Re3 172.1(9) . .
O6 C79 Re2 175.9(8) . .
O5 C80 Re2 177.4(8) . .
O4 C81 Re2 178.7(9) . .
O3 C82 Re1 172.7(8) . .
O2 C83 Re1 172.0(7) . .
O1 C85 Re1 178.2(8) . .
C14 N1 C13 103.7(8) . .
C14 N1 Re2 128.3(7) . .
C13 N1 Re2 127.9(7) . .
C14 N2 C12 103.3(7) . .
C14 N2 Re1 124.3(5) . .
C12 N2 Re1 131.1(6) . .
C7 N3 C6 103.6(8) . .
C7 N3 Re2 126.5(7) . .
C6 N3 Re2 129.2(6) . .
C7 N4 C1 103.3(8) . .
C7 N4 Re3 122.4(6) . .
C1 N4 Re3 131.1(6) . .
C21 N5 C20 103.4(7) . .
C21 N5 Re3 127.1(5) . .
C20 N5 Re3 129.5(6) . .
C21 N6 C19 103.0(7) . .
C21 N6 Re1 128.4(5) . .
C19 N6 Re1 128.6(6) . .
C45 N7 C46 105.6(6) . .
C45 N7 Re1 125.2(5) . .
C46 N7 Re1 124.0(5) . .
C45 N8 C47 107.2(7) 2_655 2_655
C45 N8 C44 127.7(8) 2_655 .
C47 N8 C44 124.4(7) 2_655 .
C60 N9 C62 106.2(6) . .
C60 N9 Re3 126.3(6) . .
C62 N9 Re3 126.6(5) . .
C60 N10 C61 106.5(6) . .
C60 N10 C42 128.0(7) . .
C61 N10 C42 124.7(7) . .
C39 N11 C28 106.0(6) . .
C39 N11 Re2 122.4(5) . .
C28 N11 Re2 130.5(5) . .
C39 N12 C29 107.2(7) . .
C39 N12 C86 129.3(7) . .
C29 N12 C86 123.5(7) . .
C85 Re1 C82 90.0(4) . .
C85 Re1 C83 86.3(3) . .
C82 Re1 C83 86.3(4) . .
C85 Re1 N6 97.0(3) . .
C82 Re1 N6 171.8(3) . .
C83 Re1 N6 89.9(3) . .
C85 Re1 N2 88.3(3) . .
C82 Re1 N2 99.5(3) . .
C83 Re1 N2 172.0(3) . .
N6 Re1 N2 85.0(3) . .
C85 Re1 N7 172.2(3) . .
C82 Re1 N7 85.2(3) . .
C83 Re1 N7 99.6(3) . .
N6 Re1 N7 88.2(2) . .
N2 Re1 N7 86.4(2) . .
C81 Re2 C79 89.5(4) . .
C81 Re2 C80 87.6(4) . .
C79 Re2 C80 89.2(4) . .
C81 Re2 N3 175.9(3) . .
C79 Re2 N3 92.5(4) . .
C80 Re2 N3 96.0(3) . .
C81 Re2 N1 90.4(4) . .
C79 Re2 N1 178.8(4) . .
C80 Re2 N1 91.9(3) . .
N3 Re2 N1 87.5(3) . .
C81 Re2 N11 94.5(3) . .
C79 Re2 N11 94.4(3) . .
C80 Re2 N11 175.8(3) . .
N3 Re2 N11 81.8(2) . .
N1 Re2 N11 84.4(3) . .
C77 Re3 C75 83.8(4) . .
C77 Re3 C78 86.2(4) . .
C75 Re3 C78 84.5(4) . .
C77 Re3 N5 175.6(3) . .
C75 Re3 N5 99.8(4) . .
C78 Re3 N5 91.6(4) . .
C77 Re3 N4 95.8(3) . .
C75 Re3 N4 90.2(4) . .
C78 Re3 N4 174.1(3) . .
N5 Re3 N4 86.8(3) . .
C77 Re3 N9 92.7(3) . .
C75 Re3 N9 173.7(4) . .
C78 Re3 N9 100.4(4) . .
N5 Re3 N9 83.9(2) . .
N4 Re3 N9 85.0(2) . .
N3 C7 N4 116.4(9) . .
N3 C7 H7 121.8 . .
N4 C7 H7 121.8 . .
C43 C41 C40 119.7(9) . .
C43 C41 C42 120.5(9) . 2_655
C40 C41 C42 119.8(9) . 2_655

loop_
_geom_bond_atom_site_label_1
_geom_bond_atom_site_label_2
_geom_bond_distance
_geom_bond_site_symmetry_2
C1 N4 1.384(11) .
C1 C6 1.396(13) .
C1 C2 1.421(12) .
C2 C3 1.366(15) .
C2 H2 0.9500 .
C3 C4 1.386(15) .
C3 H3 0.9500 .
C4 C5 1.385(14) .
C4 H4 0.9500 .
C5 C6 1.387(13) .
C5 H5 0.9500 .
C6 N3 1.407(11) .
C8 C9 1.384(12) .
C8 C13 1.388(13) .
C8 H8 0.9500 .
C9 C10 1.389(12) .
C9 H9 0.9500 .
C10 C11 1.382(12) .
C10 H10 0.9500 .
C11 C12 1.386(12) .
C11 H11 0.9500 .
C86 N12 1.467(10) .
C86 C40 1.528(11) .
C86 H86A 0.9900 .
C86 H86B 0.9900 .
C12 N2 1.399(10) .
C12 C13 1.404(13) .
C13 N1 1.386(13) .
C14 N1 1.334(11) .
C14 N2 1.341(11) .
C14 H14 0.9500 .
C15 C16 1.382(13) .
C15 C20 1.387(12) .
C15 H15 0.9500 .
C16 C17 1.383(15) .
C16 H16 0.9500 .
C17 C18 1.374(13) .
C17 H17 0.9500 .
C18 C19 1.392(12) .
C18 H18 0.9500 .
C19 N6 1.398(10) .
C19 C20 1.406(13) .
C20 N5 1.404(10) .
C21 N5 1.336(11) .
C21 N6 1.346(11) .
C21 H21 0.9500 .
C22 C27 1.367(14) .
C22 C23 1.416(14) .
C22 H22 0.9500 .
C23 C24 1.346(14) .
C23 H23 0.9500 .
C24 C25 1.364(14) .
C24 H24 0.9500 .
C25 C26 1.408(14) .
C25 H25 0.9500 .
C26 C27 1.387(15) .
C26 H26 0.9500 .
C27 C28 1.485(12) .
C28 C29 1.362(11) .
C28 N11 1.392(11) .
C29 N12 1.377(11) .
C29 C31 1.494(13) .
C31 C32 1.351(14) .
C31 C38 1.406(12) .
C32 C35 1.501(11) .
C32 H32 0.9500 .
C35 C36 1.271(14) .
C35 H35 0.9500 .
C36 C37 1.251(14) .
C36 H36 0.9500 .
C37 C38 1.383(14) .
C37 H37 0.9500 .
C38 H38 0.9500 .
C39 N11 1.316(10) .
C39 N12 1.350(10) .
C39 H39 0.9500 .
C40 C41 1.405(13) .
C40 C40 1.408(15) 2_655
C42 N10 1.467(9) .
C42 C41 1.514(13) 2_655
C42 H42A 0.9900 .
C42 H42B 0.9900 .
C43 C41 1.400(14) .
C43 C43 1.41(2) 2_655
C43 C44 1.511(14) .
C44 N8 1.475(11) .
C44 H44A 0.9900 .
C44 H44B 0.9900 .
C45 N7 1.324(10) .
C45 N8 1.346(10) 2_655
C45 H45 0.9500 .
C46 C47 1.385(11) .
C46 N7 1.389(10) .
C46 C48 1.464(12) .
C47 N8 1.381(10) 2_655
C47 C59 1.476(11) .
C48 C49 1.378(12) .
C48 C53 1.399(13) .
C49 C50 1.366(13) .
C49 H49 0.9500 .
C50 C51 1.361(14) .
C50 H50 0.9500 .
C51 C52 1.382(15) .
C51 H51 0.9500 .
C52 C53 1.385(13) .
C52 H52 0.9500 .
C53 H53 0.9500 .
C54 C59 1.397(12) .
C54 C55 1.400(12) .
C54 H54 0.9500 .
C55 C56 1.370(13) .
C55 H55 0.9500 .
C56 C57 1.391(13) .
C56 H56 0.9500 .
C57 C58 1.378(13) .
C57 H57 0.9500 .
C58 C59 1.379(12) .
C58 H58 0.9500 .
C60 N9 1.317(10) .
C60 N10 1.357(10) .
C60 H60 0.9500 .
C61 C62 1.371(11) .
C61 N10 1.394(10) .
C61 C63 1.484(11) .
C62 N9 1.371(10) .
C62 C69 1.473(11) .
C63 C64 1.387(12) .
C63 C68 1.405(11) .
C64 C65 1.383(11) .
C64 H64 0.9500 .
C65 C66 1.367(12) .
C65 H65 0.9500 .
C66 C67 1.380(13) .
C66 H66 0.9500 .
C67 C68 1.393(12) .
C67 H67 0.9500 .
C68 H68 0.9500 .
C69 C70 1.374(14) .
C69 C74 1.412(13) .
C70 C71 1.410(14) .
C70 H70 0.9500 .
C71 C72 1.369(18) .
C71 H71 0.9500 .
C72 C73 1.366(19) .
C72 H72 0.9500 .
C73 C74 1.374(14) .
C73 H73 0.9500 .
C74 H74 0.9500 .
C75 O8 1.143(12) .
C75 Re3 1.916(11) .
C77 O7 1.150(11) .
C77 Re3 1.897(10) .
C78 O9 1.145(11) .
C78 Re3 1.926(11) .
C79 O6 1.145(11) .
C79 Re2 1.905(10) .
C80 O5 1.139(10) .
C80 Re2 1.929(9) .
C81 O4 1.157(11) .
C81 Re2 1.903(9) .
C82 O3 1.147(10) .
C82 Re1 1.917(9) .
C83 O2 1.151(11) .
C83 Re1 1.919(9) .
C85 O1 1.162(10) .
C85 Re1 1.893(9) .
N1 Re2 2.200(9) .
N2 Re1 2.202(6) .
N3 C7 1.330(12) .
N3 Re2 2.187(8) .
N4 C7 1.342(12) .
N4 Re3 2.198(7) .
N5 Re3 2.177(7) .
N6 Re1 2.162(7) .
N7 Re1 2.254(6) .
N8 C45 1.346(10) 2_655
N8 C47 1.381(10) 2_655
N9 Re3 2.224(6) .
N11 Re2 2.207(6) .
C7 H7 0.9500 .
C41 C42 1.514(13) 2_655

loop_
_platon_squeeze_void_nr
_platon_squeeze_void_average_x
_platon_squeeze_void_average_y
_platon_squeeze_void_average_z
_platon_squeeze_void_volume
_platon_squeeze_void_count_electrons
_platon_squeeze_void_content
1 0.000 0.500 -0.001 933 241 ' '
2 0.500 1.000 0.180 933 241 ' '
